data_7001531
loop_
_publ_author_name
'Kong, Fang'
'Hu, Chun-Li'
'Hu, Ting'
'Zhou, Yong'
'Mao, Jiang-Gao'

_publ_section_title
;
 Explorations of new phases in the GaIII/InIII--MoVI--SeIV/TeIV--O
 systems
;
_journal_issue 25
_journal_name_full 'Dalton Transactions'
_journal_page_first 4962
_journal_page_last 4970
_journal_paper_doi 10.1039/b903616d
_journal_year 2009
_chemical_formula_sum 'Ga2 Mo O10 Se2'
_chemical_formula_weight 553.30
_chemical_name_systematic
;
?
;
_space_group_IT_number 62
_symmetry_cell_setting orthorhombic
_symmetry_space_group_name_Hall '-P 2ac 2n'
_symmetry_space_group_name_H-M 'P n m a'
_atom_sites_solution_primary direct
_atom_sites_solution_secondary difmap
_audit_creation_method SHELXL-97
_cell_angle_alpha 90.00
_cell_angle_beta 90.00
_cell_angle_gamma 90.00
_cell_formula_units_Z 4
_cell_length_a 8.740(4)
_cell_length_b 6.013(3)
_cell_length_c 15.022(6)
_cell_measurement_temperature 293(2)
_cell_measurement_theta_max 27.4797
_cell_measurement_theta_min 3.3879
_cell_volume 789.5(6)
_computing_structure_refinement 'SHELXL-97 (Sheldrick, 1997)'
_computing_structure_solution 'SHELXS-97 (Sheldrick, 1990)'
_diffrn_ambient_temperature 293(2)
_diffrn_measured_fraction_theta_full 1.000
_diffrn_measured_fraction_theta_max 1.000
_diffrn_measurement_device_type Mercury70
_diffrn_measurement_method CCD_Profile_fitting
_diffrn_radiation_monochromator graphite
_diffrn_radiation_source 'fine-focus sealed tube'
_diffrn_radiation_type MoK\a
_diffrn_radiation_wavelength 0.71073
_diffrn_reflns_av_R_equivalents 0.0319
_diffrn_reflns_av_sigmaI/netI 0.0202
_diffrn_reflns_limit_h_max 11
_diffrn_reflns_limit_h_min -9
_diffrn_reflns_limit_k_max 7
_diffrn_reflns_limit_k_min -7
_diffrn_reflns_limit_l_max 19
_diffrn_reflns_limit_l_min -19
_diffrn_reflns_number 5818
_diffrn_reflns_theta_full 27.46
_diffrn_reflns_theta_max 27.46
_diffrn_reflns_theta_min 2.70
_exptl_absorpt_coefficient_mu 17.604
_exptl_absorpt_correction_T_max 1.0000
_exptl_absorpt_correction_T_min 0.6008
_exptl_absorpt_correction_type multi-scan
_exptl_crystal_colour colorless
_exptl_crystal_density_diffrn 4.655
_exptl_crystal_density_method 'not measured'
_exptl_crystal_description Prism
_exptl_crystal_F_000 1008
_exptl_crystal_size_max 0.1200
_exptl_crystal_size_mid 0.1200
_exptl_crystal_size_min 0.0500
_refine_diff_density_max 0.647
_refine_diff_density_min -1.143
_refine_diff_density_rms 0.171
_refine_ls_extinction_coef 0.00049(14)
_refine_ls_extinction_expression Fc^*^=kFc[1+0.001xFc^2^\l^3^/sin(2\q)]^-1/4^
_refine_ls_extinction_method SHELXL
_refine_ls_goodness_of_fit_ref 1.080
_refine_ls_matrix_type full
_refine_ls_number_parameters 80
_refine_ls_number_reflns 988
_refine_ls_number_restraints 0
_refine_ls_restrained_S_all 1.080
_refine_ls_R_factor_all 0.0232
_refine_ls_R_factor_gt 0.0213
_refine_ls_shift/su_max 0.006
_refine_ls_shift/su_mean 0.000
_refine_ls_structure_factor_coef Fsqd
_refine_ls_weighting_details 'calc w=1/[\s^2^(Fo^2^)+(0.0222P)^2^+4.3133P] where P=(Fo^2^+2Fc^2^)/3'
_refine_ls_weighting_scheme calc
_refine_ls_wR_factor_gt 0.0511
_refine_ls_wR_factor_ref 0.0519
_reflns_number_gt 937
_reflns_number_total 988
_reflns_threshold_expression >2sigma(I)
_cod_data_source_file b903616d.txt
_cod_data_source_block Ga2MoSe2O10
_cod_depositor_comments
;
The following automatic conversions were performed:
'_exptl_absorpt_correction_type' value 'Multi-scan' changed to
'multi-scan' according to
'/home/saulius/struct/CIF-dictionaries/cif_core.dic' dictionary named
'cif_core.dic' version 2.4.1 from 2010-06-29.

Automatic conversion script
Id: cif_fix_enum 1527 2010-12-29 10:47:43Z saulius 
;
_cod_original_sg_symbol_H-M Pnma
_cod_database_code 7001531

loop_
_symmetry_equiv_pos_as_xyz
'x, y, z'
'-x+1/2, -y, z+1/2'
'-x, y+1/2, -z'
'x+1/2, -y+1/2, -z+1/2'
'-x, -y, -z'
'x-1/2, y, -z-1/2'
'x, -y-1/2, z'
'-x-1/2, y-1/2, z-1/2'

loop_
_atom_site_label
_atom_site_type_symbol
_atom_site_fract_x
_atom_site_fract_y
_atom_site_fract_z
_atom_site_U_iso_or_equiv
_atom_site_adp_type
_atom_site_occupancy
_atom_site_symmetry_multiplicity
_atom_site_calc_flag
_atom_site_refinement_flags
_atom_site_disorder_assembly
_atom_site_disorder_group
Ga1 Ga 0.99332(5) -0.00744(7) 0.64675(3) 0.00565(13) Uani 1 1 d . . .
Mo1 Mo 0.66114(6) -0.2500 0.66289(3) 0.00922(14) Uani 1 2 d S . .
Se1 Se 0.77104(6) 0.2500 0.49160(3) 0.00562(14) Uani 1 2 d S . .
Se2 Se 0.80579(6) 0.2500 0.80600(3) 0.00556(14) Uani 1 2 d S . .
O1 O 0.8374(3) 0.0282(5) 0.43529(18) 0.0098(6) Uani 1 1 d . . .
O2 O 0.9030(4) 0.2500 0.5798(2) 0.0075(8) Uani 1 2 d S . .
O3 O 0.6043(4) 0.2500 0.7992(2) 0.0048(7) Uani 1 2 d S . .
O4 O 0.8325(3) 0.0289(5) 0.73796(18) 0.0081(6) Uani 1 1 d . . .
O5 O 0.5842(4) -0.2500 0.7800(2) 0.0055(7) Uani 1 2 d S . .
O6 O 0.8645(4) -0.2500 0.6074(3) 0.0067(8) Uani 1 2 d S . .
O7 O 0.5760(3) -0.0283(6) 0.6141(2) 0.0181(7) Uani 1 1 d . . .

loop_
_atom_site_aniso_label
_atom_site_aniso_U_11
_atom_site_aniso_U_22
_atom_site_aniso_U_33
_atom_site_aniso_U_23
_atom_site_aniso_U_13
_atom_site_aniso_U_12
Ga1 0.0056(2) 0.0038(2) 0.0075(2) -0.00005(16) 0.00033(14) -0.00043(16)
Mo1 0.0075(2) 0.0112(3) 0.0090(2) 0.000 0.00122(17) 0.000
Se1 0.0048(3) 0.0060(3) 0.0061(2) 0.000 0.00055(19) 0.000
Se2 0.0048(3) 0.0055(3) 0.0065(2) 0.000 0.00080(19) 0.000
O1 0.0108(14) 0.0085(14) 0.0101(13) -0.0027(11) 0.0037(10) -0.0009(11)
O2 0.0076(18) 0.0058(19) 0.0090(18) 0.000 -0.0043(15) 0.000
O3 0.0064(18) 0.0018(18) 0.0063(17) 0.000 0.0016(14) 0.000
O4 0.0086(13) 0.0055(13) 0.0101(13) -0.0013(11) 0.0031(10) 0.0001(11)
O5 0.0066(18) 0.0039(18) 0.0059(17) 0.000 0.0016(14) 0.000
O6 0.0086(18) 0.0028(18) 0.0089(18) 0.000 -0.0007(15) 0.000
O7 0.0160(15) 0.0206(18) 0.0178(15) 0.0040(13) 0.0017(12) 0.0048(13)

loop_
_atom_type_symbol
_atom_type_description
_atom_type_scat_dispersion_real
_atom_type_scat_dispersion_imag
_atom_type_scat_source
O O 0.0106 0.0060 'International Tables Vol C Tables 4.2.6.8 and 6.1.1.4'
Ga Ga 0.2307 1.6083 'International Tables Vol C Tables 4.2.6.8 and 6.1.1.4'
Se Se -0.0929 2.2259 'International Tables Vol C Tables 4.2.6.8 and 6.1.1.4'
Mo Mo -1.6832 0.6857 'International Tables Vol C Tables 4.2.6.8 and 6.1.1.4'

loop_
_geom_angle_atom_site_label_1
_geom_angle_atom_site_label_2
_geom_angle_atom_site_label_3
_geom_angle
_geom_angle_site_symmetry_1
_geom_angle_site_symmetry_3
_geom_angle_publ_flag
O1 Ga1 O6 101.65(14) 5_756 . ?
O1 Ga1 O4 174.83(11) 5_756 . ?
O6 Ga1 O4 83.18(14) . . ?
O1 Ga1 O5 89.96(14) 5_756 6_657 ?
O6 Ga1 O5 81.30(12) . 6_657 ?
O4 Ga1 O5 88.97(14) . 6_657 ?
O1 Ga1 O3 86.41(14) 5_756 6_657 ?
O6 Ga1 O3 171.93(15) . 6_657 ?
O4 Ga1 O3 88.74(13) . 6_657 ?
O5 Ga1 O3 98.57(11) 6_657 6_657 ?
O1 Ga1 O2 91.82(14) 5_756 . ?
O6 Ga1 O2 101.50(12) . . ?
O4 Ga1 O2 88.97(14) . . ?
O5 Ga1 O2 176.30(12) 6_657 . ?
O3 Ga1 O2 78.31(12) 6_657 . ?
O1 Ga1 Ga1 86.29(9) 5_756 7 ?
O6 Ga1 Ga1 41.08(9) . 7 ?
O4 Ga1 Ga1 96.35(8) . 7 ?
O5 Ga1 Ga1 42.93(8) 6_657 7 ?
O3 Ga1 Ga1 140.74(8) 6_657 7 ?
O2 Ga1 Ga1 140.45(8) . 7 ?
O7 Mo1 O7 103.8(2) 7 . ?
O7 Mo1 O5 104.33(12) 7 . ?
O7 Mo1 O5 104.33(12) . . ?
O7 Mo1 O6 102.37(12) 7 . ?
O7 Mo1 O6 102.37(13) . . ?
O5 Mo1 O6 136.03(16) . . ?
O7 Mo1 O4 168.67(13) 7 . ?
O7 Mo1 O4 86.04(13) . . ?
O5 Mo1 O4 78.09(11) . . ?
O6 Mo1 O4 69.60(10) . . ?
O7 Mo1 O4 86.04(13) 7 7 ?
O7 Mo1 O4 168.67(13) . 7 ?
O5 Mo1 O4 78.09(11) . 7 ?
O6 Mo1 O4 69.60(10) . 7 ?
O4 Mo1 O4 83.63(13) . 7 ?
O1 Se1 O1 104.88(19) . 7_565 ?
O1 Se1 O2 98.81(12) . . ?
O1 Se1 O2 98.81(12) 7_565 . ?
O4 Se2 O4 103.49(19) . 7_565 ?
O4 Se2 O3 95.88(12) . . ?
O4 Se2 O3 95.88(12) 7_565 . ?
Se1 O1 Ga1 129.55(16) . 5_756 ?
Se1 O2 Ga1 129.49(8) . 7_565 ?
Se1 O2 Ga1 129.49(8) . . ?
Ga1 O2 Ga1 100.90(16) 7_565 . ?
Se2 O3 Ga1 117.45(13) . 4_456 ?
Se2 O3 Ga1 117.45(13) . 6_557 ?
Ga1 O3 Ga1 101.47(16) 4_456 6_557 ?
Se2 O4 Ga1 127.12(15) . . ?
Se2 O4 Mo1 135.42(14) . . ?
Ga1 O4 Mo1 92.24(10) . . ?
Mo1 O5 Ga1 131.15(9) . 4_446 ?
Mo1 O5 Ga1 131.15(9) . 6_557 ?
Ga1 O5 Ga1 94.15(15) 4_446 6_557 ?
Ga1 O6 Ga1 97.85(17) . 7 ?
Ga1 O6 Mo1 113.38(14) . . ?
Ga1 O6 Mo1 113.38(14) 7 . ?

loop_
_geom_bond_atom_site_label_1
_geom_bond_atom_site_label_2
_geom_bond_distance
_geom_bond_site_symmetry_2
_geom_bond_publ_flag
Ga1 O1 1.930(3) 5_756 ?
Ga1 O6 1.935(3) . ?
Ga1 O4 1.975(3) . ?
Ga1 O5 1.992(3) 6_657 ?
Ga1 O3 1.999(2) 6_657 ?
Ga1 O2 2.008(2) . ?
Ga1 Ga1 2.9171(15) 7 ?
Mo1 O7 1.694(3) 7 ?
Mo1 O7 1.694(3) . ?
Mo1 O5 1.884(4) . ?
Mo1 O6 1.964(4) . ?
Mo1 O4 2.515(3) . ?
Mo1 O4 2.515(3) 7 ?
Se1 O1 1.682(3) . ?
Se1 O1 1.682(3) 7_565 ?
Se1 O2 1.757(4) . ?
Se2 O4 1.693(3) . ?
Se2 O4 1.693(3) 7_565 ?
Se2 O3 1.764(4) . ?
O1 Ga1 1.930(3) 5_756 ?
O2 Ga1 2.008(2) 7_565 ?
O3 Ga1 1.999(2) 4_456 ?
O3 Ga1 1.999(2) 6_557 ?
O5 Ga1 1.992(3) 4_446 ?
O5 Ga1 1.992(3) 6_557 ?
O6 Ga1 1.935(3) 7 ?
